data_4128632
loop_
_publ_author_name
'Frentzel-Beyme, Louis'
'Klo\&s, Marvin'
'Kolodzeiski, Pascal'
'Pallach, Roman'
'Henke, Sebastian'

_publ_section_title
;
 Meltable Mixed-Linker Zeolitic Imidazolate Frameworks and Their
 Microporous Glasses: From Melting Point Engineering to Selective
 Hydrocarbon Sorption.
;
_journal_issue 31
_journal_name_full 'Journal of the American Chemical Society'
_journal_page_first 12362
_journal_page_last 12371
_journal_paper_doi 10.1021/jacs.9b05558
_journal_volume 141
_journal_year 2019
_chemical_formula_moiety '0.06(C96 H96 Co16 N64)'
_chemical_formula_sum 'C6 H6 Co N4'
_chemical_formula_weight 193.08
_space_group_crystal_system orthorhombic
_space_group_IT_number 61
_space_group_name_Hall '-P 2ac 2ab'
_space_group_name_H-M_alt 'P b c a'
_atom_sites_solution_hydrogens geom
_audit_creation_date 2018-10-29
_audit_creation_method
;
Olex2 1.2
(compiled May 18 2018 14:05:52 for OlexSys, GUI svn.r5506)
;
_cell_angle_alpha 90
_cell_angle_beta 90
_cell_angle_gamma 90
_cell_formula_units_Z 16
_cell_length_a 15.2978(7)
_cell_length_b 15.4168(8)
_cell_length_c 18.1951(8)
_cell_measurement_reflns_used 9988
_cell_measurement_temperature 200(2)
_cell_measurement_theta_max 29.43
_cell_measurement_theta_min 2.64
_cell_volume 4291.2(4)
_computing_molecular_graphics 'Olex2 (Dolomanov et al., 2009)'
_computing_publication_material 'Olex2 (Dolomanov et al., 2009)'
_computing_structure_refinement 'ShelXL (Sheldrick, 2015)'
_diffrn_ambient_temperature 200(2)
_diffrn_measured_fraction_theta_full 0.998
_diffrn_measured_fraction_theta_max 0.998
_diffrn_measurement_device_type 'Bruker APEX-II CCD'
_diffrn_measurement_method '\f and \w scans'
_diffrn_radiation_type MoK\a
_diffrn_radiation_wavelength 0.71073
_diffrn_reflns_av_R_equivalents 0.0245
_diffrn_reflns_av_unetI/netI 0.0164
_diffrn_reflns_Laue_measured_fraction_full 0.998
_diffrn_reflns_Laue_measured_fraction_max 0.998
_diffrn_reflns_limit_h_max 20
_diffrn_reflns_limit_h_min -17
_diffrn_reflns_limit_k_max 20
_diffrn_reflns_limit_k_min -20
_diffrn_reflns_limit_l_max 23
_diffrn_reflns_limit_l_min -24
_diffrn_reflns_number 33228
_diffrn_reflns_point_group_measured_fraction_full 0.998
_diffrn_reflns_point_group_measured_fraction_max 0.998
_diffrn_reflns_theta_full 25.242
_diffrn_reflns_theta_max 27.998
_diffrn_reflns_theta_min 2.663
_diffrn_standards_number 0
_exptl_absorpt_coefficient_mu 1.552
_exptl_absorpt_correction_T_max 0.7459
_exptl_absorpt_correction_T_min 0.5756
_exptl_absorpt_correction_type multi-scan
_exptl_absorpt_process_details
;
SADABS-2016/2 (Bruker,2016) was used for absorption correction.
wR2(int) was 0.1082 before and 0.0494 after correction.
The Ratio of minimum to maximum transmission is 0.7717.
The \l/2 correction factor is Not present.
;
_exptl_crystal_colour 'dark violet'
_exptl_crystal_colour_modifier dark
_exptl_crystal_colour_primary violet
_exptl_crystal_density_diffrn 1.195
_exptl_crystal_description prism
_exptl_crystal_F_000 1552
_exptl_crystal_size_max 0.524
_exptl_crystal_size_mid 0.378
_exptl_crystal_size_min 0.34
_refine_diff_density_max 0.192
_refine_diff_density_min -0.198
_refine_diff_density_rms 0.038
_refine_ls_extinction_method none
_refine_ls_goodness_of_fit_ref 1.079
_refine_ls_hydrogen_treatment constr
_refine_ls_matrix_type full
_refine_ls_number_parameters 217
_refine_ls_number_reflns 5174
_refine_ls_number_restraints 7
_refine_ls_restrained_S_all 1.079
_refine_ls_R_factor_all 0.0363
_refine_ls_R_factor_gt 0.0261
_refine_ls_shift/su_max 0.001
_refine_ls_shift/su_mean 0.000
_refine_ls_structure_factor_coef Fsqd
_refine_ls_weighting_details 'w=1/[\s^2^(Fo^2^)+(0.0354P)^2^+1.0587P] where P=(Fo^2^+2Fc^2^)/3'
_refine_ls_weighting_scheme calc
_refine_ls_wR_factor_gt 0.0714
_refine_ls_wR_factor_ref 0.0780
_reflns_Friedel_coverage 0.000
_reflns_number_gt 4208
_reflns_number_total 5174
_reflns_threshold_expression 'I > 2\s(I)'
_cod_data_source_file VT_dry_ZIF-4_Co_200K.cif
_cod_data_source_block mo_zif-4_co_200k
_cod_database_code 4128632
_shelx_shelxl_version_number 2014/7
_shelx_space_group_comment
;
The symmetry employed for this shelxl refinement is uniquely defined
by the following loop, which should always be used as a source of
symmetry information in preference to the above space-group names.
They are only intended as comments.
;
_shelx_estimated_absorpt_t_max 0.621
_shelx_estimated_absorpt_t_min 0.497
_olex2_refinement_description
;
1. Fixed Uiso
 At 1.2 times of:
  All C(H) groups
2. Restrained distances
 N21-C22A \\sim N21-C22B \\sim N22-C23A \\sim N22-C23B
 with sigma of 0.02
 C23A-C22A \\sim C23B-C22B
 with sigma of 0.02
3. Others
 Fixed Sof: C22A(0.66666) H22A(0.66666) C22B(0.33333) H22B(0.33333)
 C23A(0.66666) H23A(0.66666) C23B(0.33333) H23B(0.33333)
4.a Aromatic/amide H refined with riding coordinates:
 C11(H11), C12(H12), C13(H13), C21(H21), C22A(H22A), C22B(H22B), C23A(H23A),
 C23B(H23B), C31(H31), C32(H32), C33(H33), C41(H41), C42(H42), C43(H43)
;
_olex2_submission_special_instructions 'No special instructions were received'

loop_
_space_group_symop_operation_xyz
'x, y, z'
'-x+1/2, -y, z+1/2'
'-x, y+1/2, -z+1/2'
'x+1/2, -y+1/2, -z'
'-x, -y, -z'
'x-1/2, y, -z-1/2'
'x, -y-1/2, z-1/2'
'-x-1/2, y-1/2, z'

loop_
_atom_site_label
_atom_site_type_symbol
_atom_site_fract_x
_atom_site_fract_y
_atom_site_fract_z
_atom_site_U_iso_or_equiv
_atom_site_adp_type
_atom_site_occupancy
_atom_site_site_symmetry_order
_atom_site_calc_flag
_atom_site_refinement_flags_posn
_atom_site_refinement_flags_occupancy
_atom_site_disorder_assembly
_atom_site_disorder_group
Co1 Co 0.51311(2) 0.33962(2) 0.31297(2) 0.04789(8) Uani 1 1 d . . . .
Co2 Co 0.20818(2) 0.13694(2) 0.40403(2) 0.04858(8) Uani 1 1 d . . . .
N11 N 0.45073(10) 0.23544(9) 0.35092(9) 0.0540(4) Uani 1 1 d . . . .
N12 N 0.33443(10) 0.15975(10) 0.38806(8) 0.0529(4) Uani 1 1 d . . . .
N21 N 0.60201(10) 0.37319(12) 0.38701(9) 0.0602(4) Uani 1 1 d D . . .
N22 N 0.67663(11) 0.38285(12) 0.49201(8) 0.0609(4) Uani 1 1 d D . . .
N31 N 0.42416(10) 0.43315(9) 0.30516(8) 0.0500(3) Uani 1 1 d . . . .
N32 N 0.33466(10) 0.53830(9) 0.34333(8) 0.0516(3) Uani 1 1 d . . . .
N41 N 0.56988(10) 0.31692(10) 0.21708(8) 0.0524(3) Uani 1 1 d . . . .
N42 N 0.64510(10) 0.24059(9) 0.13402(8) 0.0518(3) Uani 1 1 d . . . .
C11 C 0.36416(12) 0.23192(12) 0.35615(10) 0.0541(4) Uani 1 1 d . . . .
H11 H 0.3268 0.2767 0.3388 0.065 Uiso 1 1 calc R . . .
C12 C 0.47897(14) 0.15943(14) 0.38134(15) 0.0736(6) Uani 1 1 d . . . .
H12 H 0.5382 0.1416 0.3858 0.088 Uiso 1 1 calc R . . .
C13 C 0.40828(14) 0.11375(14) 0.40414(13) 0.0700(6) Uani 1 1 d . . . .
H13 H 0.4099 0.0587 0.4275 0.084 Uiso 1 1 calc R . . .
C21 C 0.61030(12) 0.35014(12) 0.45600(10) 0.0533(4) Uani 1 1 d . . . .
H21 H 0.5701 0.3116 0.4788 0.064 Uiso 1 1 calc R . . .
C22A C 0.6579(4) 0.4441(4) 0.3838(3) 0.120(2) Uani 0.6667 1 d D P A 1
H22A H 0.6632 0.4824 0.3432 0.144 Uiso 0.6667 1 calc R P A 1
C22B C 0.6875(5) 0.3906(7) 0.3680(4) 0.076(3) Uani 0.3333 1 d D P A 2
H22B H 0.7105 0.3976 0.3198 0.091 Uiso 0.3333 1 calc R P A 2
C23A C 0.7037(4) 0.4505(4) 0.4471(3) 0.123(3) Uani 0.6667 1 d D P A 1
H23A H 0.7464 0.4932 0.4586 0.147 Uiso 0.6667 1 calc R P A 1
C23B C 0.7320(5) 0.3955(7) 0.4323(4) 0.083(3) Uani 0.3333 1 d D P A 2
H23B H 0.7930 0.4063 0.4361 0.099 Uiso 0.3333 1 calc R P A 2
C31 C 0.40107(11) 0.48626(11) 0.35941(9) 0.0509(4) Uani 1 1 d . . . .
H31 H 0.4297 0.4869 0.4057 0.061 Uiso 1 1 calc R . . .
C32 C 0.36808(16) 0.45365(13) 0.24961(11) 0.0686(5) Uani 1 1 d . . . .
H32 H 0.3672 0.4275 0.2024 0.082 Uiso 1 1 calc R . . .
C33 C 0.31391(15) 0.51735(14) 0.27273(12) 0.0699(6) Uani 1 1 d . . . .
H33 H 0.2688 0.5433 0.2444 0.084 Uiso 1 1 calc R . . .
C41 C 0.59678(12) 0.23928(11) 0.19465(9) 0.0505(4) Uani 1 1 d . . . .
H41 H 0.5826 0.1872 0.2199 0.061 Uiso 1 1 calc R . . .
C42 C 0.60424(18) 0.37297(14) 0.16662(12) 0.0757(7) Uani 1 1 d . . . .
H42 H 0.5975 0.4342 0.1669 0.091 Uiso 1 1 calc R . . .
C43 C 0.64957(18) 0.32661(14) 0.11622(12) 0.0767(7) Uani 1 1 d . . . .
H43 H 0.6796 0.3501 0.0751 0.092 Uiso 1 1 calc R . . .

loop_
_atom_site_aniso_label
_atom_site_aniso_U_11
_atom_site_aniso_U_22
_atom_site_aniso_U_33
_atom_site_aniso_U_23
_atom_site_aniso_U_13
_atom_site_aniso_U_12
Co1 0.04550(14) 0.04798(14) 0.05020(14) -0.00205(10) 0.00572(10) 0.00133(10)
Co2 0.05007(14) 0.04895(14) 0.04671(13) 0.00441(9) -0.00355(10) -0.00609(10)
N11 0.0482(8) 0.0489(8) 0.0649(9) 0.0010(7) 0.0055(7) -0.0002(6)
N12 0.0524(9) 0.0490(8) 0.0573(8) 0.0020(6) -0.0006(7) -0.0047(7)
N21 0.0508(9) 0.0793(11) 0.0504(8) 0.0105(7) 0.0041(7) -0.0138(8)
N22 0.0555(9) 0.0784(11) 0.0487(8) 0.0137(8) 0.0006(7) -0.0113(8)
N31 0.0526(8) 0.0466(8) 0.0509(8) -0.0034(6) -0.0014(6) 0.0026(6)
N32 0.0528(8) 0.0477(8) 0.0542(8) -0.0008(6) -0.0049(7) 0.0043(7)
N41 0.0570(9) 0.0500(8) 0.0501(8) -0.0006(6) 0.0061(7) 0.0023(7)
N42 0.0582(9) 0.0502(8) 0.0469(7) -0.0010(6) 0.0080(7) -0.0015(7)
C11 0.0495(10) 0.0527(10) 0.0602(10) 0.0071(8) 0.0006(8) -0.0011(8)
C12 0.0533(11) 0.0548(12) 0.1127(19) 0.0119(12) 0.0040(12) 0.0075(9)
C13 0.0636(13) 0.0500(11) 0.0963(16) 0.0131(10) 0.0023(11) 0.0020(9)
C21 0.0511(10) 0.0566(10) 0.0522(10) 0.0058(8) 0.0060(8) -0.0047(8)
C22A 0.130(5) 0.164(6) 0.065(3) 0.052(3) -0.023(3) -0.094(4)
C22B 0.049(4) 0.128(8) 0.050(4) 0.010(5) 0.008(3) -0.035(4)
C23A 0.138(5) 0.153(5) 0.077(3) 0.049(4) -0.035(3) -0.101(5)
C23B 0.052(4) 0.139(9) 0.056(4) 0.013(5) 0.002(3) -0.046(5)
C31 0.0541(10) 0.0506(9) 0.0480(9) -0.0003(7) -0.0042(8) 0.0055(8)
C32 0.0860(15) 0.0633(12) 0.0565(10) -0.0143(9) -0.0201(11) 0.0122(11)
C33 0.0759(14) 0.0625(12) 0.0714(13) -0.0100(10) -0.0301(11) 0.0159(10)
C41 0.0543(10) 0.0469(9) 0.0503(9) 0.0006(7) 0.0069(8) -0.0035(8)
C42 0.1119(19) 0.0485(11) 0.0666(12) 0.0105(9) 0.0237(13) 0.0111(12)
C43 0.1109(19) 0.0566(12) 0.0626(12) 0.0123(9) 0.0331(13) 0.0040(12)

loop_
_atom_type_symbol
_atom_type_description
_atom_type_scat_dispersion_real
_atom_type_scat_dispersion_imag
_atom_type_scat_source
C C 0.0033 0.0016 'International Tables Vol C Tables 4.2.6.8 and 6.1.1.4'
H H 0.0000 0.0000 'International Tables Vol C Tables 4.2.6.8 and 6.1.1.4'
Co Co 0.3494 0.9721 'International Tables Vol C Tables 4.2.6.8 and 6.1.1.4'
N N 0.0061 0.0033 'International Tables Vol C Tables 4.2.6.8 and 6.1.1.4'

loop_
_geom_angle_atom_site_label_1
_geom_angle_atom_site_label_2
_geom_angle_atom_site_label_3
_geom_angle
_geom_angle_site_symmetry_1
_geom_angle_site_symmetry_3
N21 Co1 N11 107.67(6) . .
N21 Co1 N31 109.19(7) . .
N31 Co1 N11 106.37(6) . .
N41 Co1 N11 111.91(6) . .
N41 Co1 N21 110.11(7) . .
N41 Co1 N31 111.43(6) . .
N12 Co2 N32 112.00(6) . 8_655
N12 Co2 N42 106.17(6) . 6_556
N22 Co2 N12 113.91(7) 4_456 .
N22 Co2 N32 109.44(7) 4_456 8_655
N22 Co2 N42 109.78(6) 4_456 6_556
N32 Co2 N42 105.11(6) 8_655 6_556
C11 N11 Co1 122.36(13) . .
C11 N11 C12 104.54(16) . .
C12 N11 Co1 132.90(13) . .
C11 N12 Co2 122.89(13) . .
C11 N12 C13 104.13(16) . .
C13 N12 Co2 132.98(13) . .
C21 N21 Co1 130.25(13) . .
C21 N21 C22A 101.2(2) . .
C21 N21 C22B 101.6(4) . .
C22A N21 Co1 126.8(2) . .
C22B N21 Co1 122.0(4) . .
C21 N22 Co2 127.53(13) . 4_556
C21 N22 C23A 103.1(2) . .
C21 N22 C23B 97.8(4) . .
C23A N22 Co2 127.4(2) . 4_556
C23B N22 Co2 128.3(4) . 4_556
C31 N31 Co1 125.11(12) . .
C31 N31 C32 103.91(15) . .
C32 N31 Co1 130.71(12) . .
C31 N32 Co2 126.26(12) . 8_665
C31 N32 C33 104.07(15) . .
C33 N32 Co2 128.89(13) . 8_665
C41 N41 Co1 124.41(12) . .
C41 N41 C42 104.13(15) . .
C42 N41 Co1 130.48(14) . .
C41 N42 Co2 123.12(12) . 6_656
C41 N42 C43 103.85(15) . .
C43 N42 Co2 132.23(13) . 6_656
N11 C11 N12 113.87(17) . .
C13 C12 N11 108.51(19) . .
C12 C13 N12 108.95(18) . .
N22 C21 N21 116.74(16) . .
C23A C22A N21 109.9(4) . .
C23B C22B N21 105.7(6) . .
C22A C23A N22 107.0(4) . .
C22B C23B N22 111.1(6) . .
N32 C31 N31 114.31(15) . .
C33 C32 N31 108.89(17) . .
C32 C33 N32 108.83(17) . .
N42 C41 N41 114.42(16) . .
C43 C42 N41 108.57(18) . .
C42 C43 N42 109.04(18) . .

loop_
_geom_bond_atom_site_label_1
_geom_bond_atom_site_label_2
_geom_bond_distance
_geom_bond_site_symmetry_2
Co1 N11 1.9917(15) .
Co1 N21 1.9831(16) .
Co1 N31 1.9877(15) .
Co1 N41 1.9801(15) .
Co2 N12 1.9845(16) .
Co2 N22 1.9757(15) 4_456
Co2 N32 1.9904(15) 8_655
Co2 N42 1.9910(15) 6_556
N11 C11 1.329(2) .
N11 C12 1.366(2) .
N12 C11 1.335(2) .
N12 C13 1.366(3) .
N21 C21 1.311(2) .
N21 C22A 1.389(5) .
N21 C22B 1.380(7) .
N22 Co2 1.9757(15) 4_556
N22 C21 1.309(2) .
N22 C23A 1.388(5) .
N22 C23B 1.391(7) .
N31 C31 1.330(2) .
N31 C32 1.363(2) .
N32 Co2 1.9904(15) 8_665
N32 C31 1.327(2) .
N32 C33 1.362(2) .
N41 C41 1.330(2) .
N41 C42 1.366(3) .
N42 Co2 1.9909(15) 6_656
N42 C41 1.328(2) .
N42 C43 1.367(2) .
C12 C13 1.355(3) .
C22A C23A 1.351(6) .
C22B C23B 1.356(10) .
C32 C33 1.352(3) .
C42 C43 1.354(3) .
